data_4038027
loop_
_publ_author_name
'Lu, Qing'
'Kole, Goutam Kumar'
'Friedrich, Alexandra'
'M\"uller-Buschbaum, Klaus'
'Liu, Zhiqiang'
'Yu, Xiaoqiang'
'Marder, Todd B.'

_publ_section_title
;
 Comparison Study of the Site-Effect on Regioisomeric Pyridyl-Pyrene
 Conjugates: Synthesis, Structures, and Photophysical Properties.
;
_journal_issue 6
_journal_name_full 'The Journal of organic chemistry'
_journal_page_first 4256
_journal_page_last 4266
_journal_paper_doi 10.1021/acs.joc.9b03421
_journal_volume 85
_journal_year 2020
_chemical_formula_sum 'C13 H8 N'
_chemical_formula_weight 178.20
_space_group_crystal_system monoclinic
_space_group_IT_number 14
_space_group_name_Hall '-P 2yn'
_space_group_name_H-M_alt 'P 1 21/n 1'
_atom_sites_solution_hydrogens geom
_audit_creation_method SHELXL-2014/7
_cell_angle_alpha 90.000(5)
_cell_angle_beta 103.696(5)
_cell_angle_gamma 90.000(5)
_cell_formula_units_Z 4
_cell_length_a 5.589(5)
_cell_length_b 20.882(5)
_cell_length_c 7.697(5)
_cell_measurement_reflns_used 2869
_cell_measurement_temperature 299(2)
_cell_measurement_theta_max 27.33
_cell_measurement_theta_min 2.89
_cell_volume 872.8(10)
_computing_cell_refinement 'Bruker SAINT'
_computing_data_collection 'Bruker APEX2'
_computing_data_reduction 'Bruker SAINT'
_computing_molecular_graphics 'Bruker SHELXTL'
_computing_publication_material 'Bruker SHELXTL'
_computing_structure_refinement 'SHELXL-2014/7 (Sheldrick, 2014)'
_computing_structure_solution 'SHELXS-97 (Sheldrick 2008)'
_diffrn_ambient_temperature 299(2)
_diffrn_detector_area_resol_mean 8.3
_diffrn_measured_fraction_theta_full 0.997
_diffrn_measured_fraction_theta_max 0.997
_diffrn_measurement_device_type 'Bruker APEX-II CCD'
_diffrn_measurement_method '\f and \w scans'
_diffrn_radiation_type MoK\a
_diffrn_radiation_wavelength 0.71069
_diffrn_reflns_av_R_equivalents 0.0210
_diffrn_reflns_av_unetI/netI 0.0164
_diffrn_reflns_Laue_measured_fraction_full 0.997
_diffrn_reflns_Laue_measured_fraction_max 0.997
_diffrn_reflns_limit_h_max 7
_diffrn_reflns_limit_h_min -7
_diffrn_reflns_limit_k_max 24
_diffrn_reflns_limit_k_min -27
_diffrn_reflns_limit_l_max 9
_diffrn_reflns_limit_l_min -9
_diffrn_reflns_number 8875
_diffrn_reflns_point_group_measured_fraction_full 0.997
_diffrn_reflns_point_group_measured_fraction_max 0.997
_diffrn_reflns_theta_full 25.240
_diffrn_reflns_theta_max 27.523
_diffrn_reflns_theta_min 1.950
_exptl_absorpt_coefficient_mu 0.080
_exptl_absorpt_correction_T_max 0.998
_exptl_absorpt_correction_T_min 0.992
_exptl_absorpt_correction_type multi-scan
_exptl_absorpt_process_details 'APEX2 Software Suite (Bruker, 2005)'
_exptl_crystal_colour colourless
_exptl_crystal_density_diffrn 1.356
_exptl_crystal_density_meas 1.356
_exptl_crystal_description block
_exptl_crystal_F_000 372
_exptl_crystal_size_max 0.100
_exptl_crystal_size_mid 0.080
_exptl_crystal_size_min 0.030
_refine_diff_density_max 0.173
_refine_diff_density_min -0.162
_refine_diff_density_rms 0.034
_refine_ls_extinction_method none
_refine_ls_goodness_of_fit_ref 1.032
_refine_ls_hydrogen_treatment constr
_refine_ls_matrix_type full
_refine_ls_number_parameters 127
_refine_ls_number_reflns 2006
_refine_ls_number_restraints 0
_refine_ls_restrained_S_all 1.032
_refine_ls_R_factor_all 0.0552
_refine_ls_R_factor_gt 0.0427
_refine_ls_shift/su_max 0.000
_refine_ls_shift/su_mean 0.000
_refine_ls_structure_factor_coef Fsqd
_refine_ls_weighting_details 'w=1/[\s^2^(Fo^2^)+(0.0663P)^2^+0.1363P] where P=(Fo^2^+2Fc^2^)/3'
_refine_ls_weighting_scheme calc
_refine_ls_wR_factor_gt 0.1191
_refine_ls_wR_factor_ref 0.1309
_reflns_Friedel_coverage 0.000
_reflns_number_gt 1542
_reflns_number_total 2006
_reflns_threshold_expression 'I > 2\s(I)'
_cod_data_source_file jo9b03421_si_001.cif
_cod_data_source_block liuzq0910
_cod_depositor_comments 'Adding full bibliography for 4038018--4038031.cif.'
_cod_original_sg_symbol_H-M 'P 21/n'
_cod_database_code 4038027
_shelx_shelxl_version_number 2014/7
_shelx_space_group_comment
; 
The symmetry employed for this shelxl refinement is uniquely defined 
by the following loop, which should always be used as a source of 
symmetry information in preference to the above space-group names. 
They are only intended as comments. 
;
_shelx_estimated_absorpt_t_min 0.992
_shelx_estimated_absorpt_t_max 0.998
_exptl_absorpt_special_details
;
about 7 hours for data collection
;

loop_
_space_group_symop_operation_xyz
'x, y, z'
'-x+1/2, y+1/2, -z+1/2'
'-x, -y, -z'
'x-1/2, -y-1/2, z-1/2'

loop_
_atom_site_label
_atom_site_type_symbol
_atom_site_fract_x
_atom_site_fract_y
_atom_site_fract_z
_atom_site_U_iso_or_equiv
_atom_site_adp_type
_atom_site_occupancy
_atom_site_site_symmetry_order
_atom_site_calc_flag
_atom_site_refinement_flags_posn
_atom_site_refinement_flags_adp
_atom_site_refinement_flags_occupancy
_atom_site_disorder_assembly
_atom_site_disorder_group
N1 N 0.8491(2) 0.18890(5) 0.44536(15) 0.0559(3) Uani 1 1 d . . . . .
C7 C 1.0025(2) 0.02005(5) 0.92606(14) 0.0378(3) Uani 1 1 d . . . . .
C8 C 0.8498(2) 0.07508(6) 0.89079(16) 0.0419(3) Uani 1 1 d . . . . .
C2 C 1.0193(2) 0.10069(6) 0.63516(15) 0.0424(3) Uani 1 1 d . . . . .
C1 C 1.1665(2) 0.04604(6) 0.66965(16) 0.0457(3) Uani 1 1 d . . . . .
H1 H 1.2706 0.0365 0.5952 0.055 Uiso 1 1 calc R U . . .
C6 C 1.1619(2) 0.00546(6) 0.81227(15) 0.0421(3) Uani 1 1 d . . . . .
C21 C 1.0259(2) 0.14425(6) 0.48334(16) 0.0439(3) Uani 1 1 d . . . . .
C3 C 0.8612(2) 0.11411(6) 0.74624(16) 0.0453(3) Uani 1 1 d . . . . .
H3 H 0.7606 0.1501 0.7231 0.054 Uiso 1 1 calc R U . . .
C4 C 0.6902(2) 0.08839(6) 1.00750(17) 0.0492(3) Uani 1 1 d . . . . .
H4 H 0.5878 0.1240 0.9856 0.059 Uiso 1 1 calc R U . . .
C5 C 0.6853(2) 0.05043(6) 1.14808(17) 0.0499(3) Uani 1 1 d . . . . .
H5 H 0.5804 0.0607 1.2213 0.060 Uiso 1 1 calc R U . . .
C25 C 0.8463(3) 0.22824(7) 0.3081(2) 0.0618(4) Uani 1 1 d . . . . .
H25 H 0.7242 0.2594 0.2825 0.074 Uiso 1 1 calc R U . . .
C24 C 1.0125(3) 0.22556(7) 0.20219(19) 0.0592(4) Uani 1 1 d . . . . .
H24 H 1.0005 0.2531 0.1056 0.071 Uiso 1 1 calc R U . . .
C22 C 1.2048(3) 0.14023(8) 0.3864(2) 0.0599(4) Uani 1 1 d . . . . .
H22 H 1.3305 0.1102 0.4172 0.072 Uiso 1 1 calc R U . . .
C23 C 1.1958(3) 0.18092(8) 0.2439(2) 0.0659(4) Uani 1 1 d . . . . .
H23 H 1.3136 0.1780 0.1768 0.079 Uiso 1 1 calc R U . . .

loop_
_atom_site_aniso_label
_atom_site_aniso_U_11
_atom_site_aniso_U_22
_atom_site_aniso_U_33
_atom_site_aniso_U_23
_atom_site_aniso_U_13
_atom_site_aniso_U_12
N1 0.0651(8) 0.0513(6) 0.0547(7) 0.0082(5) 0.0211(5) 0.0092(5)
C7 0.0375(6) 0.0366(6) 0.0384(6) -0.0062(4) 0.0070(4) -0.0006(4)
C8 0.0435(6) 0.0402(6) 0.0422(6) -0.0038(5) 0.0104(5) 0.0017(5)
C2 0.0436(6) 0.0423(6) 0.0405(6) -0.0030(5) 0.0085(5) -0.0020(5)
C1 0.0471(7) 0.0493(7) 0.0432(6) -0.0033(5) 0.0156(5) 0.0020(5)
C6 0.0428(6) 0.0416(6) 0.0422(6) -0.0051(5) 0.0108(5) 0.0012(5)
C21 0.0455(7) 0.0435(6) 0.0421(6) -0.0031(5) 0.0091(5) -0.0043(5)
C3 0.0481(7) 0.0411(6) 0.0467(6) -0.0003(5) 0.0113(5) 0.0053(5)
C4 0.0523(7) 0.0442(7) 0.0540(7) -0.0001(5) 0.0183(6) 0.0121(5)
C5 0.0528(8) 0.0507(7) 0.0514(7) -0.0019(6) 0.0229(6) 0.0095(6)
C25 0.0736(10) 0.0524(8) 0.0600(9) 0.0110(6) 0.0173(7) 0.0068(7)
C24 0.0718(9) 0.0540(8) 0.0523(8) 0.0071(6) 0.0158(7) -0.0126(7)
C22 0.0545(8) 0.0666(9) 0.0631(9) 0.0112(7) 0.0231(7) 0.0064(7)
C23 0.0647(9) 0.0744(10) 0.0658(9) 0.0087(8) 0.0299(7) -0.0050(8)

loop_
_atom_type_symbol
_atom_type_description
_atom_type_scat_dispersion_real
_atom_type_scat_dispersion_imag
_atom_type_scat_source
C C 0.0033 0.0016 'International Tables Vol C Tables 4.2.6.8 and 6.1.1.4'
H H 0.0000 0.0000 'International Tables Vol C Tables 4.2.6.8 and 6.1.1.4'
N N 0.0061 0.0033 'International Tables Vol C Tables 4.2.6.8 and 6.1.1.4'

loop_
_geom_angle_atom_site_label_1
_geom_angle_atom_site_label_2
_geom_angle_atom_site_label_3
_geom_angle
_geom_angle_site_symmetry_1
_geom_angle_site_symmetry_3
_geom_angle_publ_flag
C25 N1 C21 118.08(12) . . ?
C8 C7 C7 120.43(13) . 3_757 ?
C8 C7 C6 119.46(11) . . ?
C7 C7 C6 120.12(13) 3_757 . ?
C3 C8 C7 119.19(11) . . ?
C3 C8 C4 122.65(11) . . ?
C7 C8 C4 118.16(11) . . ?
C1 C2 C3 118.56(12) . . ?
C1 C2 C21 121.76(11) . . ?
C3 C2 C21 119.68(11) . . ?
C6 C1 C2 121.88(11) . . ?
C1 C6 C7 119.10(11) . . ?
C1 C6 C5 122.80(11) . 3_757 ?
C7 C6 C5 118.09(11) . 3_757 ?
N1 C21 C22 120.94(13) . . ?
N1 C21 C2 116.28(11) . . ?
C22 C21 C2 122.78(12) . . ?
C8 C3 C2 121.81(12) . . ?
C5 C4 C8 121.53(12) . . ?
C4 C5 C6 121.68(11) . 3_757 ?
N1 C25 C24 124.14(14) . . ?
C23 C24 C25 117.60(14) . . ?
C23 C22 C21 119.77(14) . . ?
C24 C23 C22 119.42(14) . . ?

loop_
_geom_bond_atom_site_label_1
_geom_bond_atom_site_label_2
_geom_bond_distance
_geom_bond_site_symmetry_2
_geom_bond_publ_flag
N1 C25 1.3357(18) . ?
N1 C21 1.3395(18) . ?
C7 C8 1.4187(17) . ?
C7 C7 1.419(2) 3_757 ?
C7 C6 1.4225(18) . ?
C8 C3 1.3927(18) . ?
C8 C4 1.4349(19) . ?
C2 C1 1.3950(18) . ?
C2 C3 1.3959(19) . ?
C2 C21 1.4882(18) . ?
C1 C6 1.3917(18) . ?
C6 C5 1.4356(17) 3_757 ?
C21 C22 1.385(2) . ?
C4 C5 1.3467(19) . ?
C5 C6 1.4355(17) 3_757 ?
C25 C24 1.374(2) . ?
C24 C23 1.366(2) . ?
C22 C23 1.379(2) . ?

loop_
_geom_torsion_atom_site_label_1
_geom_torsion_atom_site_label_2
_geom_torsion_atom_site_label_3
_geom_torsion_atom_site_label_4
_geom_torsion
_geom_torsion_site_symmetry_1
_geom_torsion_site_symmetry_2
_geom_torsion_site_symmetry_3
_geom_torsion_site_symmetry_4
_geom_torsion_publ_flag
C7 C7 C8 C3 179.05(12) 3_757 . . . ?
C6 C7 C8 C3 -0.66(17) . . . . ?
C7 C7 C8 C4 -0.5(2) 3_757 . . . ?
C6 C7 C8 C4 179.75(11) . . . . ?
C3 C2 C1 C6 -0.90(19) . . . . ?
C21 C2 C1 C6 179.55(11) . . . . ?
C2 C1 C6 C7 0.08(18) . . . . ?
C2 C1 C6 C5 -178.96(11) . . . 3_757 ?
C8 C7 C6 C1 0.71(17) . . . . ?
C7 C7 C6 C1 -179.00(12) 3_757 . . . ?
C8 C7 C6 C5 179.79(11) . . . 3_757 ?
C7 C7 C6 C5 0.1(2) 3_757 . . 3_757 ?
C25 N1 C21 C22 1.9(2) . . . . ?
C25 N1 C21 C2 -178.91(11) . . . . ?
C1 C2 C21 N1 169.31(11) . . . . ?
C3 C2 C21 N1 -10.23(17) . . . . ?
C1 C2 C21 C22 -11.47(19) . . . . ?
C3 C2 C21 C22 168.98(13) . . . . ?
C7 C8 C3 C2 -0.18(18) . . . . ?
C4 C8 C3 C2 179.40(12) . . . . ?
C1 C2 C3 C8 0.95(19) . . . . ?
C21 C2 C3 C8 -179.49(10) . . . . ?
C3 C8 C4 C5 -178.96(12) . . . . ?
C7 C8 C4 C5 0.61(19) . . . . ?
C8 C4 C5 C6 -0.4(2) . . . 3_757 ?
C21 N1 C25 C24 0.5(2) . . . . ?
N1 C25 C24 C23 -2.0(2) . . . . ?
N1 C21 C22 C23 -2.7(2) . . . . ?
C2 C21 C22 C23 178.12(13) . . . . ?
C25 C24 C23 C22 1.1(2) . . . . ?
C21 C22 C23 C24 1.2(2) . . . . ?
